data_7248329
loop_
_publ_author_name
'Nowicki, Krzysztof'
'Krajewska, Joanna'
'St\;epniewski, Tomasz'
'Wielechowska, Monika'
'Wi\'nska, Patrycja'
'Kaczmarczyk, Anna'
'Korpowska, Julia'
'Selent, Jana'
'Marek-Urban, Paulina H.'
'Durka, Krzysztof'
'Wozniak, Krzysztof'
'Laudy, Agnieszka E.'
'Luli\'nski, Sergiusz'

_publ_section_title
;
 Exploiting thiol-functionalized benzosiloxaboroles for achieving diverse
 substitution patterns -- synthesis, characterization and biological
 evaluation of promising antibacterial agents
;
_journal_name_full 'RSC Medicinal Chemistry'
_journal_paper_doi 10.1039/D4MD00061G
_journal_year 2024
_chemical_formula_moiety 'C18 H16 B F2 N O4 S Si'
_chemical_formula_sum 'C18 H16 B F2 N O4 S Si'
_chemical_formula_weight 419.28
_chemical_name_systematic
;
3-((7-fluoro-3-hydroxy-1,1-dimethyl-1,3-dihydrobenzo[c][1,2,5]oxasilaborol-6-yl)thio)-1-(4-fluorophenyl)pyrrolidine-2,5-dione 
;
_space_group_crystal_system monoclinic
_space_group_IT_number 14
_space_group_name_Hall '-P 2yn'
_space_group_name_H-M_alt 'P 1 21/n 1'
_atom_sites_solution_hydrogens mixed
_audit_creation_method SHELXL-2013
_audit_update_record
;
2022-07-15 deposited with the CCDC.	2024-03-19 downloaded from the CCDC.
;
_cell_angle_alpha 90
_cell_angle_beta 102.673(3)
_cell_angle_gamma 90
_cell_formula_units_Z 4
_cell_length_a 11.9955(4)
_cell_length_b 6.7688(2)
_cell_length_c 24.8601(7)
_cell_measurement_reflns_used 2684
_cell_measurement_temperature 100(2)
_cell_measurement_theta_max 72.1810
_cell_measurement_theta_min 3.7800
_cell_volume 1969.34(11)
_computing_cell_refinement 'CrysAlisPro 1.171.40.84a (Rigaku OD, 2020)'
_computing_data_collection 'CrysAlisPro 1.171.40.84a (Rigaku OD, 2020)'
_computing_data_reduction 'CrysAlisPro 1.171.40.84a (Rigaku OD, 2020)'
_computing_structure_refinement 'SHELXL-2013 (Sheldrick, 2013)'
_diffrn_ambient_environment N~2~
_diffrn_ambient_temperature 100.00(10)
_diffrn_detector 'CCD plate'
_diffrn_detector_area_resol_mean 5.2195
_diffrn_detector_type Atlas
_diffrn_measured_fraction_theta_full 0.998
_diffrn_measured_fraction_theta_max 0.973
_diffrn_measurement_device 'four-circle diffractometer'
_diffrn_measurement_device_type 'SuperNova, Dual, Cu at home/near, Atlas'
_diffrn_radiation_monochromator mirror
_diffrn_radiation_probe x-ray
_diffrn_radiation_type 'Cu K\a'
_diffrn_radiation_wavelength 1.54184
_diffrn_reflns_av_R_equivalents 0.0318
_diffrn_reflns_av_unetI/netI 0.0455
_diffrn_reflns_Laue_measured_fraction_full 0.998
_diffrn_reflns_Laue_measured_fraction_max 0.973
_diffrn_reflns_limit_h_max 11
_diffrn_reflns_limit_h_min -14
_diffrn_reflns_limit_k_max 8
_diffrn_reflns_limit_k_min -6
_diffrn_reflns_limit_l_max 30
_diffrn_reflns_limit_l_min -29
_diffrn_reflns_number 7478
_diffrn_reflns_point_group_measured_fraction_full 0.998
_diffrn_reflns_point_group_measured_fraction_max 0.973
_diffrn_reflns_theta_full 67.679
_diffrn_reflns_theta_max 72.690
_diffrn_reflns_theta_min 3.645
_diffrn_source 'micro-focus sealed X-ray tube'
_diffrn_source_type 'SuperNova (Cu) X-ray Source'
_exptl_absorpt_coefficient_mu 2.436
_exptl_absorpt_correction_T_max 1.00000
_exptl_absorpt_correction_T_min 0.91470
_exptl_absorpt_correction_type multi-scan
_exptl_absorpt_process_details
;
CrysAlisPro 1.171.40.84a (Rigaku Oxford Diffraction, 2020)
Empirical absorption correction using spherical harmonics,
implemented in SCALE3 ABSPACK scaling algorithm.
;
_exptl_crystal_colour colourless
_exptl_crystal_density_diffrn 1.414
_exptl_crystal_description block
_exptl_crystal_F_000 864
_exptl_crystal_recrystallization_method 'Re-crystallisation from solvent: CHCl3'
_exptl_crystal_size_max 0.12
_exptl_crystal_size_mid 0.10
_exptl_crystal_size_min 0.03
_refine_diff_density_max 0.319
_refine_diff_density_min -0.336
_refine_diff_density_rms 0.056
_refine_ls_extinction_method none
_refine_ls_goodness_of_fit_ref 1.000
_refine_ls_hydrogen_treatment mixed
_refine_ls_matrix_type full
_refine_ls_number_parameters 256
_refine_ls_number_reflns 3812
_refine_ls_number_restraints 1
_refine_ls_restrained_S_all 1.000
_refine_ls_R_factor_all 0.0565
_refine_ls_R_factor_gt 0.0374
_refine_ls_shift/su_max 0.000
_refine_ls_shift/su_mean 0.000
_refine_ls_structure_factor_coef Fsqd
_refine_ls_weighting_details 'w=1/[\s^2^(Fo^2^)+(0.0437P)^2^+0.5692P] where P=(Fo^2^+2Fc^2^)/3'
_refine_ls_weighting_scheme calc
_refine_ls_wR_factor_gt 0.0855
_refine_ls_wR_factor_ref 0.0948
_reflns_Friedel_coverage 0.000
_reflns_number_gt 2949
_reflns_number_total 3812
_reflns_threshold_expression 'I > 2\s(I)'
_cod_data_source_file d4md00061g2.cif
_cod_data_source_block 15
_cod_original_sg_symbol_H-M 'P 21/n'
_cod_database_code 7248329
_shelx_space_group_comment
;
The symmetry employed for this shelxl refinement is uniquely defined
by the following loop, which should always be used as a source of
symmetry information in preference to the above space-group names.
They are only intended as comments.
;
_oxdiff_exptl_absorpt_empirical_full_min 0.880
_oxdiff_exptl_absorpt_empirical_full_max 1.221
_oxdiff_exptl_absorpt_empirical_details
;
Empirical correction (ABSPACK) includes:
- Absorption correction using spherical harmonics
- Frame scaling
;
_shelxl_version_number 2013-4

loop_
_space_group_symop_operation_xyz
'x, y, z'
'-x+1/2, y+1/2, -z+1/2'
'-x, -y, -z'
'x-1/2, -y-1/2, z-1/2'

loop_
_atom_site_label
_atom_site_type_symbol
_atom_site_fract_x
_atom_site_fract_y
_atom_site_fract_z
_atom_site_U_iso_or_equiv
_atom_site_adp_type
_atom_site_occupancy
_atom_site_site_symmetry_order
_atom_site_calc_flag
_atom_site_refinement_flags_posn
_atom_site_refinement_flags_adp
_atom_site_refinement_flags_occupancy
_atom_site_disorder_assembly
_atom_site_disorder_group
S1 S 0.18684(4) 0.66126(8) 0.09387(2) 0.01986(13) Uani 1 1 d . . . . .
Si1 Si -0.25825(5) 0.33368(9) 0.09446(2) 0.01934(15) Uani 1 1 d . . . . .
F1 F 0.02416(11) 0.38192(19) 0.13231(5) 0.0217(3) Uani 1 1 d . . . . .
O3 O 0.24212(13) 0.4817(2) 0.21935(6) 0.0224(3) Uani 1 1 d . . . . .
O4 O -0.04375(14) 0.9262(3) 0.21969(7) 0.0272(4) Uani 1 1 d . . . . .
F2 F -0.00511(13) 0.2544(2) 0.40233(6) 0.0354(4) Uani 1 1 d . . . . .
O2 O -0.36597(13) 0.4251(2) 0.04558(6) 0.0226(3) Uani 1 1 d . . . . .
O1 O -0.40321(14) 0.6554(3) -0.02989(7) 0.0307(4) Uani 1 1 d D . . . .
N1 N 0.08939(15) 0.6760(3) 0.22758(7) 0.0171(4) Uani 1 1 d . . . . .
C12 C -0.02880(18) 0.5004(3) 0.08976(8) 0.0175(4) Uani 1 1 d . . . . .
C9 C -0.13351(19) 0.7258(3) 0.00080(9) 0.0214(5) Uani 1 1 d . . . . .
H9 H -0.1690 0.8003 -0.0307 0.026 Uiso 1 1 calc R U . . .
C19 C 0.18117(18) 0.6228(3) 0.20504(8) 0.0175(4) Uani 1 1 d . . . . .
C2 C 0.01647(18) 0.3801(3) 0.26384(9) 0.0206(5) Uani 1 1 d . . . . .
H2 H 0.0020 0.3243 0.2279 0.025 Uiso 1 1 calc R U . . .
C1 C 0.06066(18) 0.5691(3) 0.27271(8) 0.0190(4) Uani 1 1 d . . . . .
C10 C -0.01677(19) 0.7442(3) 0.02231(8) 0.0200(4) Uani 1 1 d . . . . .
H10 H 0.0266 0.8339 0.0058 0.024 Uiso 1 1 calc R U . . .
C18 C 0.03726(19) 0.8526(3) 0.20615(9) 0.0194(4) Uani 1 1 d . . . . .
C6 C 0.08477(19) 0.6544(4) 0.32515(9) 0.0219(5) Uani 1 1 d . . . . .
H6 H 0.1166 0.7832 0.3307 0.026 Uiso 1 1 calc R U . . .
C7 C -0.14528(18) 0.4817(3) 0.07108(8) 0.0180(4) Uani 1 1 d . . . . .
C11 C 0.03782(18) 0.6326(3) 0.06796(8) 0.0182(4) Uani 1 1 d . . . . .
C17 C 0.09999(19) 0.9299(3) 0.16400(8) 0.0206(4) Uani 1 1 d . . . . .
H17A H 0.1359 1.0592 0.1757 0.025 Uiso 1 1 calc R U . . .
H17B H 0.0470 0.9458 0.1277 0.025 Uiso 1 1 calc R U . . .
C5 C 0.0612(2) 0.5467(4) 0.36913(9) 0.0261(5) Uani 1 1 d . . . . .
H5 H 0.0754 0.6014 0.4052 0.031 Uiso 1 1 calc R U . . .
C8 C -0.19830(19) 0.5981(3) 0.02553(8) 0.0197(4) Uani 1 1 d . . . . .
C3 C -0.0066(2) 0.2723(4) 0.30770(9) 0.0244(5) Uani 1 1 d . . . . .
H3 H -0.0375 0.1428 0.3024 0.029 Uiso 1 1 calc R U . . .
B1 B -0.3315(2) 0.5618(4) 0.01095(10) 0.0224(5) Uani 1 1 d . . . . .
C16 C 0.19097(18) 0.7746(3) 0.16103(8) 0.0188(4) Uani 1 1 d . . . . .
H16 H 0.2671 0.8402 0.1729 0.023 Uiso 1 1 calc R U . . .
C4 C 0.0168(2) 0.3588(4) 0.35911(9) 0.0256(5) Uani 1 1 d . . . . .
C14 C -0.2761(2) 0.4016(5) 0.16386(10) 0.0336(6) Uani 1 1 d . . . . .
H14A H -0.3358 0.3191 0.1737 0.050 Uiso 1 1 calc R U . . .
H14B H -0.2983 0.5409 0.1641 0.050 Uiso 1 1 calc R U . . .
H14C H -0.2039 0.3809 0.1906 0.050 Uiso 1 1 calc R U . . .
C13 C -0.2491(2) 0.0643(4) 0.08560(12) 0.0352(6) Uani 1 1 d . . . . .
H13A H -0.2402 0.0353 0.0482 0.053 Uiso 1 1 calc R U . . .
H13B H -0.3191 0.0019 0.0916 0.053 Uiso 1 1 calc R U . . .
H13C H -0.1832 0.0125 0.1124 0.053 Uiso 1 1 calc R U . . .
H1A H -0.4721(11) 0.625(5) -0.0337(13) 0.053 Uiso 1 1 d D U . . .

loop_
_atom_site_aniso_label
_atom_site_aniso_U_11
_atom_site_aniso_U_22
_atom_site_aniso_U_33
_atom_site_aniso_U_23
_atom_site_aniso_U_13
_atom_site_aniso_U_12
S1 0.0158(3) 0.0249(3) 0.0171(2) -0.0013(2) -0.00024(19) -0.0015(2)
Si1 0.0155(3) 0.0202(3) 0.0203(3) 0.0020(2) -0.0005(2) 0.0007(2)
F1 0.0195(6) 0.0232(7) 0.0188(6) 0.0046(5) -0.0037(5) 0.0002(5)
O3 0.0207(8) 0.0235(8) 0.0208(7) 0.0024(6) -0.0001(6) 0.0073(7)
O4 0.0236(8) 0.0230(9) 0.0340(9) -0.0011(7) 0.0039(7) 0.0064(7)
F2 0.0439(9) 0.0394(9) 0.0260(7) 0.0072(6) 0.0143(6) -0.0009(7)
O2 0.0165(8) 0.0259(9) 0.0226(7) 0.0031(6) -0.0017(6) 0.0002(7)
O1 0.0168(8) 0.0377(10) 0.0330(9) 0.0139(8) -0.0047(7) -0.0030(8)
N1 0.0163(9) 0.0148(9) 0.0185(8) 0.0002(7) -0.0003(7) 0.0007(7)
C12 0.0219(11) 0.0142(10) 0.0137(9) -0.0005(8) -0.0020(8) 0.0016(9)
C9 0.0224(11) 0.0225(12) 0.0172(10) 0.0003(9) -0.0003(9) 0.0013(9)
C19 0.0156(10) 0.0181(11) 0.0159(9) -0.0028(8) -0.0031(8) -0.0006(8)
C2 0.0184(11) 0.0223(12) 0.0189(10) -0.0024(8) -0.0002(8) -0.0004(9)
C1 0.0184(11) 0.0181(11) 0.0185(10) 0.0008(8) 0.0000(8) 0.0023(9)
C10 0.0214(11) 0.0184(11) 0.0191(10) -0.0020(8) 0.0021(8) -0.0012(9)
C18 0.0195(11) 0.0156(11) 0.0196(10) -0.0034(8) -0.0033(8) -0.0003(9)
C6 0.0212(11) 0.0200(11) 0.0233(11) -0.0049(9) 0.0024(9) 0.0003(9)
C7 0.0190(11) 0.0173(11) 0.0156(9) -0.0035(8) -0.0005(8) 0.0011(9)
C11 0.0155(10) 0.0200(11) 0.0172(10) -0.0039(8) -0.0005(8) 0.0001(8)
C17 0.0241(11) 0.0152(10) 0.0191(10) -0.0009(8) -0.0024(9) 0.0000(9)
C5 0.0261(12) 0.0325(14) 0.0187(10) -0.0049(10) 0.0027(9) 0.0032(10)
C8 0.0195(11) 0.0204(11) 0.0171(10) -0.0020(8) -0.0003(8) 0.0023(9)
C3 0.0236(12) 0.0216(12) 0.0271(11) -0.0014(9) 0.0039(9) -0.0040(9)
B1 0.0190(12) 0.0227(13) 0.0229(12) 0.0006(10) -0.0012(10) 0.0013(10)
C16 0.0174(10) 0.0189(11) 0.0175(10) -0.0015(8) -0.0018(8) -0.0013(9)
C4 0.0245(12) 0.0302(13) 0.0234(11) 0.0064(10) 0.0083(9) 0.0036(10)
C14 0.0216(12) 0.0524(17) 0.0258(12) 0.0018(11) 0.0032(10) 0.0024(12)
C13 0.0263(13) 0.0243(13) 0.0535(16) 0.0024(12) 0.0052(12) 0.0001(11)

loop_
_atom_type_symbol
_atom_type_description
_atom_type_scat_dispersion_real
_atom_type_scat_dispersion_imag
_atom_type_scat_source
C C 0.0181 0.0091 'International Tables Vol C Tables 4.2.6.8 and 6.1.1.4'
H H 0.0000 0.0000 'International Tables Vol C Tables 4.2.6.8 and 6.1.1.4'
B B 0.0090 0.0039 'International Tables Vol C Tables 4.2.6.8 and 6.1.1.4'
O O 0.0492 0.0322 'International Tables Vol C Tables 4.2.6.8 and 6.1.1.4'
Si Si 0.2541 0.3302 'International Tables Vol C Tables 4.2.6.8 and 6.1.1.4'
F F 0.0727 0.0534 'International Tables Vol C Tables 4.2.6.8 and 6.1.1.4'
N N 0.0311 0.0180 'International Tables Vol C Tables 4.2.6.8 and 6.1.1.4'
S S 0.3331 0.5567 'International Tables Vol C Tables 4.2.6.8 and 6.1.1.4'

loop_
_geom_angle_atom_site_label_1
_geom_angle_atom_site_label_2
_geom_angle_atom_site_label_3
_geom_angle
_geom_angle_site_symmetry_1
_geom_angle_site_symmetry_3
_geom_angle_publ_flag
C11 S1 C16 101.59(10) . . ?
O2 Si1 C13 109.48(11) . . ?
O2 Si1 C14 110.79(10) . . ?
C13 Si1 C14 112.39(14) . . ?
O2 Si1 C7 94.14(9) . . ?
C13 Si1 C7 115.17(11) . . ?
C14 Si1 C7 113.39(11) . . ?
B1 O2 Si1 114.00(14) . . ?
B1 O1 H1A 115(2) . . ?
C19 N1 C18 113.29(18) . . ?
C19 N1 C1 122.12(18) . . ?
C18 N1 C1 124.25(18) . . ?
F1 C12 C7 118.11(19) . . ?
F1 C12 C11 118.09(18) . . ?
C7 C12 C11 123.81(19) . . ?
C10 C9 C8 119.9(2) . . ?
C10 C9 H9 120.1 . . ?
C8 C9 H9 120.1 . . ?
O3 C19 N1 124.6(2) . . ?
O3 C19 C16 127.4(2) . . ?
N1 C19 C16 107.95(18) . . ?
C1 C2 C3 119.7(2) . . ?
C1 C2 H2 120.1 . . ?
C3 C2 H2 120.1 . . ?
C2 C1 C6 121.6(2) . . ?
C2 C1 N1 119.29(19) . . ?
C6 C1 N1 119.0(2) . . ?
C9 C10 C11 121.0(2) . . ?
C9 C10 H10 119.5 . . ?
C11 C10 H10 119.5 . . ?
O4 C18 N1 124.6(2) . . ?
O4 C18 C17 127.3(2) . . ?
N1 C18 C17 108.10(18) . . ?
C5 C6 C1 118.7(2) . . ?
C5 C6 H6 120.6 . . ?
C1 C6 H6 120.6 . . ?
C12 C7 C8 117.7(2) . . ?
C12 C7 Si1 133.81(17) . . ?
C8 C7 Si1 108.52(15) . . ?
C12 C11 C10 117.24(19) . . ?
C12 C11 S1 123.40(16) . . ?
C10 C11 S1 119.35(17) . . ?
C18 C17 C16 105.36(17) . . ?
C18 C17 H17A 110.7 . . ?
C16 C17 H17A 110.7 . . ?
C18 C17 H17B 110.7 . . ?
C16 C17 H17B 110.7 . . ?
H17A C17 H17B 108.8 . . ?
C4 C5 C6 118.5(2) . . ?
C4 C5 H5 120.8 . . ?
C6 C5 H5 120.8 . . ?
C9 C8 C7 120.3(2) . . ?
C9 C8 B1 129.1(2) . . ?
C7 C8 B1 110.7(2) . . ?
C4 C3 C2 118.0(2) . . ?
C4 C3 H3 121.0 . . ?
C2 C3 H3 121.0 . . ?
O1 B1 O2 123.9(2) . . ?
O1 B1 C8 123.4(2) . . ?
O2 B1 C8 112.68(19) . . ?
C19 C16 C17 105.11(17) . . ?
C19 C16 S1 112.44(15) . . ?
C17 C16 S1 117.13(15) . . ?
C19 C16 H16 107.2 . . ?
C17 C16 H16 107.2 . . ?
S1 C16 H16 107.2 . . ?
F2 C4 C3 118.5(2) . . ?
F2 C4 C5 118.1(2) . . ?
C3 C4 C5 123.5(2) . . ?
Si1 C14 H14A 109.5 . . ?
Si1 C14 H14B 109.5 . . ?
H14A C14 H14B 109.5 . . ?
Si1 C14 H14C 109.5 . . ?
H14A C14 H14C 109.5 . . ?
H14B C14 H14C 109.5 . . ?
Si1 C13 H13A 109.5 . . ?
Si1 C13 H13B 109.5 . . ?
H13A C13 H13B 109.5 . . ?
Si1 C13 H13C 109.5 . . ?
H13A C13 H13C 109.5 . . ?
H13B C13 H13C 109.5 . . ?

loop_
_geom_bond_atom_site_label_1
_geom_bond_atom_site_label_2
_geom_bond_distance
_geom_bond_site_symmetry_2
_geom_bond_publ_flag
S1 C11 1.773(2) . ?
S1 C16 1.828(2) . ?
Si1 O2 1.6853(16) . ?
Si1 C13 1.843(3) . ?
Si1 C14 1.843(3) . ?
Si1 C7 1.877(2) . ?
F1 C12 1.368(2) . ?
O3 C19 1.208(3) . ?
O4 C18 1.204(3) . ?
F2 C4 1.359(3) . ?
O2 B1 1.387(3) . ?
O1 B1 1.337(3) . ?
O1 H1A 0.836(10) . ?
N1 C19 1.388(3) . ?
N1 C18 1.400(3) . ?
N1 C1 1.439(3) . ?
C12 C7 1.378(3) . ?
C12 C11 1.386(3) . ?
C9 C10 1.391(3) . ?
C9 C8 1.392(3) . ?
C9 H9 0.9500 . ?
C19 C16 1.524(3) . ?
C2 C1 1.384(3) . ?
C2 C3 1.389(3) . ?
C2 H2 0.9500 . ?
C1 C6 1.397(3) . ?
C10 C11 1.401(3) . ?
C10 H10 0.9500 . ?
C18 C17 1.511(3) . ?
C6 C5 1.394(3) . ?
C6 H6 0.9500 . ?
C7 C8 1.411(3) . ?
C17 C16 1.529(3) . ?
C17 H17A 0.9900 . ?
C17 H17B 0.9900 . ?
C5 C4 1.380(4) . ?
C5 H5 0.9500 . ?
C8 B1 1.578(3) . ?
C3 C4 1.378(3) . ?
C3 H3 0.9500 . ?
C16 H16 1.0000 . ?
C14 H14A 0.9800 . ?
C14 H14B 0.9800 . ?
C14 H14C 0.9800 . ?
C13 H13A 0.9800 . ?
C13 H13B 0.9800 . ?
C13 H13C 0.9800 . ?
